data_9012704
loop_
_publ_author_name
'Boher, P.'
'Garnier, P.'
'Gavarri, J. R.'
'Hewat, A. W.'

_publ_section_title
;Monoxyde quadratique PbO alpha(I): Description de la transition structurale
 ferroelastique Locality: synthetic Method: X-ray Diffraction T = 723 K
;
_journal_name_full 'Journal of Solid State Chemistry'
_journal_page_first 343
_journal_page_last 350
_journal_paper_doi 10.1016/0022-4596(85)90197-5
_journal_volume 57
_journal_year 1985
_chemical_compound_source Synthetic
_chemical_formula_sum 'O Pb'
_chemical_name_mineral Litharge
_space_group_IT_number 129
_symmetry_space_group_name_Hall 'P 4ab 2ab -1ab'
_symmetry_space_group_name_H-M 'P 4/n m m :1'
_cell_angle_alpha 90
_cell_angle_beta 90
_cell_angle_gamma 90
_cell_length_a 4.0039
_cell_length_b 4.0039
_cell_length_c 5.0712
_cell_formula_units_Z 2
_cell_volume 81.297
_database_code_amcsd 0013546
_diffrn_ambient_temperature 723
_exptl_crystal_density_diffrn 9.118
_cod_original_cell_volume 81.298
_cod_original_sg_symbol_H-M 'P 4/n m m'
_cod_original_formula_sum 'Pb O'
_cod_database_code 9012704

loop_
_space_group_symop_operation_xyz
x,y,z
1/2-y,1/2-x,z
y,x,-z
y,-x,-z
1/2-y,1/2+x,z
x,-y,z
1/2-x,1/2+y,-z
1/2+x,1/2+y,-z
-x,-y,z
1/2+y,1/2+x,z
-y,-x,-z
-y,x,-z
1/2+y,1/2-x,z
-x,y,z
1/2+x,1/2-y,-z
1/2-x,1/2-y,-z

loop_
_atom_site_label
_atom_site_fract_x
_atom_site_fract_y
_atom_site_fract_z
_atom_site_U_iso_or_equiv
Pb 0.00000 0.50000 0.23360 0.01646
O 0.00000 0.00000 0.00000 0.02153

loop_
_cod_related_entry_id
_cod_related_entry_database
_cod_related_entry_code
1 ChemSpider 140169
2 AMCSD 0013546
